data_4506093
loop_
_publ_author_name
'Zhu, Yan'
'Luo, Feng'
'Song, Yu-mei'
'Feng, Xue-feng'
'Luo, Ming-biao'
'Liao, Zhen-wei'
'Sun, Gong-ming'
'Tian, Xiao-zhao'
'Yuan, Zi-Jun'

_publ_section_title
;
 The First One-Pot Synthesis of Multinuclear 3d-4f Metal--Organic
 Compounds Involving a Polytopic N,O-Donor Ligand Formed in Situ
;
_journal_issue 5
_journal_name_full 'Crystal Growth &amp; Design'
_journal_page_first 2158
_journal_paper_doi 10.1021/cg3002509
_journal_volume 12
_journal_year 2012
_chemical_formula_sum 'C120 H86 Cd4 Eu2 N12 O14'
_chemical_formula_weight 2673.53
_chemical_name_systematic
; 
 ? 
;
_space_group_IT_number 176
_symmetry_cell_setting hexagonal
_symmetry_space_group_name_Hall '-P 6c'
_symmetry_space_group_name_H-M 'P 63/m'
_atom_sites_solution_hydrogens geom
_atom_sites_solution_primary direct
_atom_sites_solution_secondary difmap
_audit_creation_method SHELXL-97
_cell_angle_alpha 90.00
_cell_angle_beta 90.00
_cell_angle_gamma 120.00
_cell_formula_units_Z 1
_cell_length_a 13.6227(3)
_cell_length_b 13.6227(3)
_cell_length_c 18.3213(9)
_cell_measurement_reflns_used 9773
_cell_measurement_temperature 296(2)
_cell_measurement_theta_max 27.52
_cell_measurement_theta_min 2.82
_cell_volume 2944.51(17)
_computing_cell_refinement 'Bruker SMART'
_computing_data_collection 'Bruker SMART'
_computing_data_reduction 'Bruker SAINT'
_computing_molecular_graphics 'Bruker SHELXTL'
_computing_publication_material 'Bruker SHELXTL'
_computing_structure_refinement 'SHELXL-97 (Sheldrick, 1997)'
_computing_structure_solution 'SHELXS-97 (Sheldrick, 1990)'
_diffrn_ambient_temperature 296(2)
_diffrn_measured_fraction_theta_full 0.991
_diffrn_measured_fraction_theta_max 0.991
_diffrn_measurement_device_type 'CCD area detector'
_diffrn_measurement_method 'phi and omega scans'
_diffrn_radiation_monochromator graphite
_diffrn_radiation_source 'fine-focus sealed tube'
_diffrn_radiation_type MoK\a
_diffrn_radiation_wavelength 0.71073
_diffrn_reflns_av_R_equivalents 0.0251
_diffrn_reflns_av_sigmaI/netI 0.0138
_diffrn_reflns_limit_h_max 16
_diffrn_reflns_limit_h_min -15
_diffrn_reflns_limit_k_max 12
_diffrn_reflns_limit_k_min -14
_diffrn_reflns_limit_l_max 20
_diffrn_reflns_limit_l_min -21
_diffrn_reflns_number 14242
_diffrn_reflns_theta_full 24.99
_diffrn_reflns_theta_max 24.99
_diffrn_reflns_theta_min 1.73
_exptl_absorpt_coefficient_mu 1.822
_exptl_absorpt_correction_T_max 0.8388
_exptl_absorpt_correction_T_min 0.7120
_exptl_absorpt_correction_type none
_exptl_crystal_density_diffrn 1.508
_exptl_crystal_density_meas 0
_exptl_crystal_density_method 'not measured'
_exptl_crystal_F_000 1320
_exptl_crystal_size_max 0.20
_exptl_crystal_size_mid 0.20
_exptl_crystal_size_min 0.10
_refine_diff_density_max 1.562
_refine_diff_density_min -0.725
_refine_diff_density_rms 0.067
_refine_ls_extinction_method none
_refine_ls_goodness_of_fit_ref 1.049
_refine_ls_hydrogen_treatment mixed
_refine_ls_matrix_type full
_refine_ls_number_parameters 130
_refine_ls_number_reflns 1773
_refine_ls_number_restraints 1
_refine_ls_restrained_S_all 1.048
_refine_ls_R_factor_all 0.0378
_refine_ls_R_factor_gt 0.0339
_refine_ls_shift/su_max 0.000
_refine_ls_shift/su_mean 0.000
_refine_ls_structure_factor_coef Fsqd
_refine_ls_weighting_details 'calc w=1/[\s^2^(Fo^2^)+(0.0431P)^2^+3.8337P] where P=(Fo^2^+2Fc^2^)/3'
_refine_ls_weighting_scheme calc
_refine_ls_wR_factor_gt 0.0883
_refine_ls_wR_factor_ref 0.0919
_reflns_number_gt 1554
_reflns_number_total 1773
_reflns_threshold_expression >2sigma(I)
_cod_data_source_file cg3002509_si_002.cif
_cod_data_source_block 5
_cod_depositor_comments
;
The following automatic conversions were performed:

'_symmetry_cell_setting' value 'Hexagonal' changed to 'hexagonal'
according to /home/saulius/struct/CIF-dictionaries/cif_core.dic
dictionary named 'cif_core.dic' version 2.4.1 from 2010-06-29.

Automatic conversion script
Id: cif_fix_values 1715 2011-07-08 13:25:40Z adriana 
;
_cod_original_sg_symbol_H-M P6(3)/m
_cod_database_code 4506093

loop_
_symmetry_equiv_pos_as_xyz
'x, y, z'
'-y, x-y, z'
'-x+y, -x, z'
'-x, -y, z+1/2'
'y, -x+y, z+1/2'
'x-y, x, z+1/2'
'-x, -y, -z'
'y, -x+y, -z'
'x-y, x, -z'
'x, y, -z-1/2'
'-y, x-y, -z-1/2'
'-x+y, -x, -z-1/2'

loop_
_atom_site_label
_atom_site_type_symbol
_atom_site_fract_x
_atom_site_fract_y
_atom_site_fract_z
_atom_site_U_iso_or_equiv
_atom_site_adp_type
_atom_site_occupancy
_atom_site_symmetry_multiplicity
_atom_site_calc_flag
_atom_site_refinement_flags
C1 C 0.6849(6) 1.0063(5) -0.0217(3) 0.0964(18) Uani 1 1 d .
H1 H 0.7515 1.0675 -0.0392 0.116 Uiso 1 1 calc R
C2 C 0.5913(6) 0.9630(5) -0.0628(3) 0.0994(19) Uani 1 1 d .
H2 H 0.5922 0.9946 -0.1079 0.119 Uiso 1 1 calc R
C3 C 0.4924(5) 0.8697(5) -0.0371(3) 0.0861(15) Uani 1 1 d .
H3 H 0.4280 0.8389 -0.0663 0.103 Uiso 1 1 calc R
C4 C 0.5798(4) 0.8679(3) 0.0710(2) 0.0566(9) Uani 1 1 d .
C5 C 0.6846(5) 0.9617(4) 0.0470(2) 0.0747(13) Uani 1 1 d .
C6 C 0.7794(5) 1.0001(5) 0.0912(3) 0.1046(19) Uani 1 1 d .
H6 H 0.8477 1.0623 0.0768 0.126 Uiso 1 1 calc R
C7 C 0.7731(4) 0.9476(5) 0.1553(3) 0.0920(18) Uani 1 1 d .
H7 H 0.8383 0.9741 0.1834 0.110 Uiso 1 1 calc R
C8 C 0.6713(3) 0.8540(4) 0.1811(2) 0.0622(10) Uani 1 1 d .
C9 C 0.5727(3) 0.8156(3) 0.1404(2) 0.0487(8) Uani 1 1 d .
C10 C 0.6701(5) 0.7923(6) 0.2500 0.0614(14) Uani 1 2 d S
C11 C 0.7648(6) 0.7626(8) 0.2500 0.095(2) Uani 1 2 d S
H11A H 0.7656 0.7294 0.2961 0.142 Uiso 0.50 1 calc PR
H11B H 0.8365 0.8302 0.2424 0.142 Uiso 0.50 1 calc PR
H11C H 0.7516 0.7096 0.2115 0.142 Uiso 0.50 1 calc PR
Cd1 Cd 0.3333 0.6667 0.07072(2) 0.05723(19) Uani 1 3 d S
Eu1 Eu 0.3333 0.6667 0.2500 0.05028(18) Uani 1 6 d S
H1A H 0.604(4) 0.722(4) 0.2500 0.044(13) Uiso 1 2 d S
H1W H 0.460(8) 0.493(7) 0.2500 0.01(2) Uiso 0.33 2 d SPD
N1 N 0.4867(3) 0.8232(3) 0.02754(17) 0.0643(9) Uani 1 1 d .
O1 O 0.4751(2) 0.7295(2) 0.16113(11) 0.0489(6) Uani 1 1 d .
O2 O 0.4293(7) 0.5339(7) 0.2500 0.0353(19) Uani 0.33 2 d SPD

loop_
_atom_site_aniso_label
_atom_site_aniso_U_11
_atom_site_aniso_U_22
_atom_site_aniso_U_33
_atom_site_aniso_U_23
_atom_site_aniso_U_13
_atom_site_aniso_U_12
C1 0.128(5) 0.070(3) 0.081(3) 0.032(3) 0.040(4) 0.042(3)
C2 0.152(6) 0.097(4) 0.067(3) 0.045(3) 0.042(4) 0.076(4)
C3 0.119(4) 0.106(4) 0.056(3) 0.025(3) 0.017(3) 0.072(4)
C4 0.079(3) 0.045(2) 0.050(2) 0.0046(16) 0.0161(19) 0.033(2)
C5 0.095(3) 0.050(2) 0.065(3) 0.014(2) 0.025(3) 0.026(2)
C6 0.090(4) 0.074(3) 0.089(4) 0.015(3) 0.026(3) -0.004(3)
C7 0.061(3) 0.087(4) 0.079(3) 0.007(3) 0.007(2) 0.000(3)
C8 0.055(2) 0.059(2) 0.056(2) -0.0005(19) 0.0090(18) 0.0163(19)
C9 0.055(2) 0.0405(18) 0.0471(18) 0.0017(15) 0.0127(16) 0.0212(16)
C10 0.047(3) 0.070(4) 0.057(3) 0.000 0.000 0.021(3)
C11 0.067(4) 0.123(6) 0.099(5) 0.000 0.000 0.051(4)
Cd1 0.0692(3) 0.0692(3) 0.0334(3) 0.000 0.000 0.03458(13)
Eu1 0.0618(2) 0.0618(2) 0.0271(2) 0.000 0.000 0.03092(11)
N1 0.087(2) 0.073(2) 0.0456(17) 0.0160(16) 0.0166(17) 0.049(2)
O1 0.0467(14) 0.0496(14) 0.0406(14) 0.0061(9) 0.0046(9) 0.0168(12)
O2 0.033(4) 0.032(4) 0.052(5) 0.000 0.000 0.024(4)

loop_
_atom_type_symbol
_atom_type_description
_atom_type_scat_dispersion_real
_atom_type_scat_dispersion_imag
_atom_type_scat_source
C C 0.0033 0.0016 'International Tables Vol C Tables 4.2.6.8 and 6.1.1.4'
H H 0.0000 0.0000 'International Tables Vol C Tables 4.2.6.8 and 6.1.1.4'
N N 0.0061 0.0033 'International Tables Vol C Tables 4.2.6.8 and 6.1.1.4'
O O 0.0106 0.0060 'International Tables Vol C Tables 4.2.6.8 and 6.1.1.4'
Cd Cd -0.8075 1.2024 'International Tables Vol C Tables 4.2.6.8 and 6.1.1.4'
Eu Eu -0.1578 3.6682 'International Tables Vol C Tables 4.2.6.8 and 6.1.1.4'

loop_
_geom_angle_atom_site_label_1
_geom_angle_atom_site_label_2
_geom_angle_atom_site_label_3
_geom_angle
_geom_angle_site_symmetry_1
_geom_angle_site_symmetry_3
C2 C1 C5 121.4(5) . .
C2 C1 H1 119.3 . .
C5 C1 H1 119.3 . .
C1 C2 C3 119.1(5) . .
C1 C2 H2 120.5 . .
C3 C2 H2 120.5 . .
N1 C3 C2 122.5(6) . .
N1 C3 H3 118.8 . .
C2 C3 H3 118.8 . .
N1 C4 C5 120.8(4) . .
N1 C4 C9 118.8(3) . .
C5 C4 C9 120.3(4) . .
C6 C5 C1 124.3(5) . .
C6 C5 C4 118.9(4) . .
C1 C5 C4 116.8(5) . .
C7 C6 C5 120.4(4) . .
C7 C6 H6 119.8 . .
C5 C6 H6 119.8 . .
C6 C7 C8 122.7(5) . .
C6 C7 H7 118.7 . .
C8 C7 H7 118.7 . .
C9 C8 C7 119.1(4) . .
C9 C8 C10 119.9(4) . .
C7 C8 C10 120.9(4) . .
O1 C9 C8 122.5(3) . .
O1 C9 C4 119.0(3) . .
C8 C9 C4 118.4(3) . .
C8 C10 C8 113.2(5) 10_556 .
C8 C10 C11 111.7(3) 10_556 .
C8 C10 C11 111.7(3) . .
C8 C10 H1A 107.9(15) 10_556 .
C8 C10 H1A 107.9(15) . .
C11 C10 H1A 104(3) . .
C10 C11 H11A 109.5 . .
C10 C11 H11B 109.5 . .
H11A C11 H11B 109.5 . .
C10 C11 H11C 109.5 . .
H11A C11 H11C 109.5 . .
H11B C11 H11C 109.5 . .
N1 Cd1 N1 108.38(9) 2_665 .
N1 Cd1 N1 108.38(9) 2_665 3_565
N1 Cd1 N1 108.38(9) . 3_565
N1 Cd1 O1 72.53(11) 2_665 2_665
N1 Cd1 O1 101.02(11) . 2_665
N1 Cd1 O1 148.12(11) 3_565 2_665
N1 Cd1 O1 148.12(11) 2_665 .
N1 Cd1 O1 72.53(11) . .
N1 Cd1 O1 101.02(11) 3_565 .
O1 Cd1 O1 76.04(8) 2_665 .
N1 Cd1 O1 101.02(11) 2_665 3_565
N1 Cd1 O1 148.12(11) . 3_565
N1 Cd1 O1 72.53(11) 3_565 3_565
O1 Cd1 O1 76.04(8) 2_665 3_565
O1 Cd1 O1 76.04(8) . 3_565
N1 Cd1 Eu1 110.54(9) 2_665 .
N1 Cd1 Eu1 110.54(9) . .
N1 Cd1 Eu1 110.54(9) 3_565 .
O1 Cd1 Eu1 45.33(5) 2_665 .
O1 Cd1 Eu1 45.33(5) . .
O1 Cd1 Eu1 45.33(5) 3_565 .
O1 Eu1 O1 88.35(11) 11_666 2_665
O1 Eu1 O1 76.80(9) 11_666 10_556
O1 Eu1 O1 137.97(4) 2_665 10_556
O1 Eu1 O1 137.97(4) 11_666 3_565
O1 Eu1 O1 76.80(9) 2_665 3_565
O1 Eu1 O1 137.97(4) 10_556 3_565
O1 Eu1 O1 76.80(9) 11_666 12_566
O1 Eu1 O1 137.97(4) 2_665 12_566
O1 Eu1 O1 76.80(9) 10_556 12_566
O1 Eu1 O1 88.35(11) 3_565 12_566
O1 Eu1 O1 137.97(4) 11_666 .
O1 Eu1 O1 76.80(9) 2_665 .
O1 Eu1 O1 88.35(11) 10_556 .
O1 Eu1 O1 76.80(9) 3_565 .
O1 Eu1 O1 137.97(4) 12_566 .
O1 Eu1 O2 67.96(14) 11_666 3_565
O1 Eu1 O2 67.96(14) 2_665 3_565
O1 Eu1 O2 135.80(6) 10_556 3_565
O1 Eu1 O2 70.02(14) 3_565 3_565
O1 Eu1 O2 70.02(14) 12_566 3_565
O1 Eu1 O2 135.80(6) . 3_565
O1 Eu1 O2 70.02(14) 11_666 2_665
O1 Eu1 O2 70.02(14) 2_665 2_665
O1 Eu1 O2 67.96(14) 10_556 2_665
O1 Eu1 O2 135.80(6) 3_565 2_665
O1 Eu1 O2 135.80(6) 12_566 2_665
O1 Eu1 O2 67.96(14) . 2_665
O2 Eu1 O2 120.0 3_565 2_665
O1 Eu1 O2 135.80(6) 11_666 .
O1 Eu1 O2 135.80(6) 2_665 .
O1 Eu1 O2 70.02(14) 10_556 .
O1 Eu1 O2 67.96(14) 3_565 .
O1 Eu1 O2 67.96(14) 12_566 .
O1 Eu1 O2 70.02(14) . .
O2 Eu1 O2 120.000(2) 3_565 .
O2 Eu1 O2 120.000(2) 2_665 .
O1 Eu1 Cd1 45.82(6) 11_666 10_556
O1 Eu1 Cd1 134.18(6) 2_665 10_556
O1 Eu1 Cd1 45.82(6) 10_556 10_556
O1 Eu1 Cd1 134.18(6) 3_565 10_556
O1 Eu1 Cd1 45.82(6) 12_566 10_556
O1 Eu1 Cd1 134.18(6) . 10_556
O2 Eu1 Cd1 90.0 3_565 10_556
O2 Eu1 Cd1 90.0 2_665 10_556
O2 Eu1 Cd1 90.0 . 10_556
O1 Eu1 Cd1 134.18(6) 11_666 .
O1 Eu1 Cd1 45.82(6) 2_665 .
O1 Eu1 Cd1 134.18(6) 10_556 .
O1 Eu1 Cd1 45.82(6) 3_565 .
O1 Eu1 Cd1 134.18(6) 12_566 .
O1 Eu1 Cd1 45.82(6) . .
O2 Eu1 Cd1 90.0 3_565 .
O2 Eu1 Cd1 90.0 2_665 .
O2 Eu1 Cd1 90.0 . .
Cd1 Eu1 Cd1 180.0 10_556 .
C3 N1 C4 119.4(4) . .
C3 N1 Cd1 124.8(4) . .
C4 N1 Cd1 115.7(2) . .
C9 O1 Eu1 144.1(2) . .
C9 O1 Cd1 113.6(2) . .
Eu1 O1 Cd1 88.84(8) . .
Eu1 O2 H1W 179(7) . .

loop_
_geom_bond_atom_site_label_1
_geom_bond_atom_site_label_2
_geom_bond_distance
_geom_bond_site_symmetry_2
C1 C2 1.337(8) .
C1 C5 1.396(7) .
C1 H1 0.9300 .
C2 C3 1.392(8) .
C2 H2 0.9300 .
C3 N1 1.327(5) .
C3 H3 0.9300 .
C4 N1 1.357(5) .
C4 C5 1.429(6) .
C4 C9 1.436(5) .
C5 C6 1.386(8) .
C6 C7 1.354(7) .
C6 H6 0.9300 .
C7 C8 1.415(6) .
C7 H7 0.9300 .
C8 C9 1.389(6) .
C8 C10 1.513(6) .
C9 O1 1.316(4) .
C10 C8 1.513(6) 10_556
C10 C11 1.533(9) .
C10 H1A 0.93(5) .
C11 H11A 0.9600 .
C11 H11B 0.9600 .
C11 H11C 0.9600 .
Cd1 N1 2.255(3) 2_665
Cd1 N1 2.255(4) .
Cd1 N1 2.255(3) 3_565
Cd1 O1 2.356(2) 2_665
Cd1 O1 2.356(2) .
Cd1 O1 2.356(2) 3_565
Cd1 Eu1 3.2846(5) .
Eu1 O1 2.337(2) 11_666
Eu1 O1 2.337(2) 2_665
Eu1 O1 2.337(2) 10_556
Eu1 O1 2.337(2) 3_565
Eu1 O1 2.337(2) 12_566
Eu1 O1 2.337(2) .
Eu1 O2 2.711(8) 3_565
Eu1 O2 2.711(8) 2_665
Eu1 O2 2.711(8) .
Eu1 Cd1 3.2846(5) 10_556
O2 H1W 0.850(10) .

loop_
_geom_torsion_atom_site_label_1
_geom_torsion_atom_site_label_2
_geom_torsion_atom_site_label_3
_geom_torsion_atom_site_label_4
_geom_torsion
_geom_torsion_site_symmetry_1
_geom_torsion_site_symmetry_4
C5 C1 C2 C3 -1.5(9) . .
C1 C2 C3 N1 1.3(8) . .
C2 C1 C5 C6 177.7(6) . .
C2 C1 C5 C4 -0.1(8) . .
N1 C4 C5 C6 -175.9(5) . .
C9 C4 C5 C6 0.9(6) . .
N1 C4 C5 C1 2.0(6) . .
C9 C4 C5 C1 178.8(4) . .
C1 C5 C6 C7 -176.1(6) . .
C4 C5 C6 C7 1.6(9) . .
C5 C6 C7 C8 -1.3(10) . .
C6 C7 C8 C9 -1.7(9) . .
C6 C7 C8 C10 175.2(6) . .
C7 C8 C9 O1 -179.7(4) . .
C10 C8 C9 O1 3.4(6) . .
C7 C8 C9 C4 4.0(6) . .
C10 C8 C9 C4 -172.9(4) . .
N1 C4 C9 O1 -3.2(5) . .
C5 C4 C9 O1 179.9(3) . .
N1 C4 C9 C8 173.2(4) . .
C5 C4 C9 C8 -3.7(5) . .
C9 C8 C10 C8 -104.7(5) . 10_556
C7 C8 C10 C8 78.5(6) . 10_556
C9 C8 C10 C11 128.2(5) . .
C7 C8 C10 C11 -48.6(7) . .
N1 Cd1 Eu1 O1 -34.78(13) 2_665 11_666
N1 Cd1 Eu1 O1 85.22(13) . 11_666
N1 Cd1 Eu1 O1 -154.78(13) 3_565 11_666
O1 Cd1 Eu1 O1 0.0 2_665 11_666
O1 Cd1 Eu1 O1 120.000(1) . 11_666
O1 Cd1 Eu1 O1 -120.000(1) 3_565 11_666
N1 Cd1 Eu1 O1 -34.78(13) 2_665 2_665
N1 Cd1 Eu1 O1 85.22(13) . 2_665
N1 Cd1 Eu1 O1 -154.78(13) 3_565 2_665
O1 Cd1 Eu1 O1 120.0 . 2_665
O1 Cd1 Eu1 O1 -120.0 3_565 2_665
N1 Cd1 Eu1 O1 -154.78(13) 2_665 10_556
N1 Cd1 Eu1 O1 -34.78(13) . 10_556
N1 Cd1 Eu1 O1 85.22(13) 3_565 10_556
O1 Cd1 Eu1 O1 -120.0 2_665 10_556
O1 Cd1 Eu1 O1 0.0 . 10_556
O1 Cd1 Eu1 O1 120.0 3_565 10_556
N1 Cd1 Eu1 O1 85.22(13) 2_665 3_565
N1 Cd1 Eu1 O1 -154.78(13) . 3_565
N1 Cd1 Eu1 O1 -34.78(13) 3_565 3_565
O1 Cd1 Eu1 O1 120.0 2_665 3_565
O1 Cd1 Eu1 O1 -120.0 . 3_565
N1 Cd1 Eu1 O1 85.22(13) 2_665 12_566
N1 Cd1 Eu1 O1 -154.78(13) . 12_566
N1 Cd1 Eu1 O1 -34.78(13) 3_565 12_566
O1 Cd1 Eu1 O1 120.0 2_665 12_566
O1 Cd1 Eu1 O1 -120.0 . 12_566
O1 Cd1 Eu1 O1 0.0 3_565 12_566
N1 Cd1 Eu1 O1 -154.78(13) 2_665 .
N1 Cd1 Eu1 O1 -34.78(13) . .
N1 Cd1 Eu1 O1 85.22(13) 3_565 .
O1 Cd1 Eu1 O1 -120.0 2_665 .
O1 Cd1 Eu1 O1 120.0 3_565 .
N1 Cd1 Eu1 O2 23.7(2) 2_665 3_565
N1 Cd1 Eu1 O2 143.7(2) . 3_565
N1 Cd1 Eu1 O2 -96.3(2) 3_565 3_565
O1 Cd1 Eu1 O2 58.5(2) 2_665 3_565
O1 Cd1 Eu1 O2 178.5(2) . 3_565
O1 Cd1 Eu1 O2 -61.5(2) 3_565 3_565
N1 Cd1 Eu1 O2 -96.3(2) 2_665 2_665
N1 Cd1 Eu1 O2 23.7(2) . 2_665
N1 Cd1 Eu1 O2 143.7(2) 3_565 2_665
O1 Cd1 Eu1 O2 -61.5(2) 2_665 2_665
O1 Cd1 Eu1 O2 58.5(2) . 2_665
O1 Cd1 Eu1 O2 178.5(2) 3_565 2_665
N1 Cd1 Eu1 O2 143.7(2) 2_665 .
N1 Cd1 Eu1 O2 -96.3(2) . .
N1 Cd1 Eu1 O2 23.7(2) 3_565 .
O1 Cd1 Eu1 O2 178.5(2) 2_665 .
O1 Cd1 Eu1 O2 -61.5(2) . .
O1 Cd1 Eu1 O2 58.5(2) 3_565 .
N1 Cd1 Eu1 Cd1 89(100) 2_665 10_556
N1 Cd1 Eu1 Cd1 -151(100) . 10_556
N1 Cd1 Eu1 Cd1 -31(100) 3_565 10_556
O1 Cd1 Eu1 Cd1 124(100) 2_665 10_556
O1 Cd1 Eu1 Cd1 -116(100) . 10_556
O1 Cd1 Eu1 Cd1 4(100) 3_565 10_556
C2 C3 N1 C4 0.6(7) . .
C2 C3 N1 Cd1 -176.4(4) . .
C5 C4 N1 C3 -2.2(6) . .
C9 C4 N1 C3 -179.1(4) . .
C5 C4 N1 Cd1 175.0(3) . .
C9 C4 N1 Cd1 -1.8(4) . .
N1 Cd1 N1 C3 -32.9(4) 2_665 .
N1 Cd1 N1 C3 84.5(3) 3_565 .
O1 Cd1 N1 C3 -107.9(3) 2_665 .
O1 Cd1 N1 C3 -179.3(4) . .
O1 Cd1 N1 C3 170.8(3) 3_565 .
Eu1 Cd1 N1 C3 -154.2(3) . .
N1 Cd1 N1 C4 150.0(3) 2_665 .
N1 Cd1 N1 C4 -92.6(3) 3_565 .
O1 Cd1 N1 C4 74.9(3) 2_665 .
O1 Cd1 N1 C4 3.5(2) . .
O1 Cd1 N1 C4 -6.3(4) 3_565 .
Eu1 Cd1 N1 C4 28.7(3) . .
C8 C9 O1 Eu1 65.5(5) . .
C4 C9 O1 Eu1 -118.3(4) . .
C8 C9 O1 Cd1 -170.0(3) . .
C4 C9 O1 Cd1 6.2(4) . .
O1 Eu1 O1 C9 19.0(4) 11_666 .
O1 Eu1 O1 C9 91.3(4) 2_665 .
O1 Eu1 O1 C9 -49.1(4) 10_556 .
O1 Eu1 O1 C9 170.6(4) 3_565 .
O1 Eu1 O1 C9 -117.1(4) 12_566 .
O2 Eu1 O1 C9 128.7(4) 3_565 .
O2 Eu1 O1 C9 17.8(4) 2_665 .
O2 Eu1 O1 C9 -118.4(4) . .
Cd1 Eu1 O1 C9 -49.1(4) 10_556 .
Cd1 Eu1 O1 C9 130.9(4) . .
O1 Eu1 O1 Cd1 -111.92(2) 11_666 .
O1 Eu1 O1 Cd1 -39.64(3) 2_665 .
O1 Eu1 O1 Cd1 180.0 10_556 .
O1 Eu1 O1 Cd1 39.64(3) 3_565 .
O1 Eu1 O1 Cd1 111.92(2) 12_566 .
O2 Eu1 O1 Cd1 -2.2(3) 3_565 .
O2 Eu1 O1 Cd1 -113.16(17) 2_665 .
O2 Eu1 O1 Cd1 110.69(16) . .
Cd1 Eu1 O1 Cd1 180.0 10_556 .
N1 Cd1 O1 C9 -102.0(3) 2_665 .
N1 Cd1 O1 C9 -5.2(2) . .
N1 Cd1 O1 C9 100.8(2) 3_565 .
O1 Cd1 O1 C9 -111.7(3) 2_665 .
O1 Cd1 O1 C9 169.5(3) 3_565 .
Eu1 Cd1 O1 C9 -151.1(3) . .
N1 Cd1 O1 Eu1 49.1(2) 2_665 .
N1 Cd1 O1 Eu1 145.94(12) . .
N1 Cd1 O1 Eu1 -108.07(11) 3_565 .
O1 Cd1 O1 Eu1 39.40(3) 2_665 .
O1 Cd1 O1 Eu1 -39.40(3) 3_565 .
